data_7106422
loop_
_publ_author_name
R.J.Less
V.Naseri
M.McPartlin
D.S.Wright

_publ_section_title
;
 Oxidative Dehydrocoupling of N-H Bonds Using a Redox-Active Main Group
 Superbase
;
_journal_coden_Cambridge 0182
_journal_name_full Chem.Commun.
_journal_page_first 6129
_journal_paper_doi 10.1039/c1cc00053e
_journal_volume 47
_journal_year 2011
_chemical_formula_moiety 'C12 H11 N4 1+, C12 H10 N4, 7(H2 O), Cl 1-'
_chemical_formula_sum 'C24 H35 Cl N8 O7'
_chemical_formula_weight 583.05
_chemical_name_systematic
;
?
;
_space_group_IT_number 2
_symmetry_cell_setting triclinic
_symmetry_space_group_name_Hall '-P 1'
_symmetry_space_group_name_H-M 'P -1'
_atom_sites_solution_hydrogens geom
_atom_sites_solution_primary direct
_atom_sites_solution_secondary difmap
_audit_creation_method SHELXL-97
_cell_angle_alpha 82.669(1)
_cell_angle_beta 78.708(2)
_cell_angle_gamma 84.163(2)
_cell_formula_units_Z 2
_cell_length_a 7.0826(2)
_cell_length_b 12.5439(4)
_cell_length_c 16.0868(6)
_cell_measurement_reflns_used 10043
_cell_measurement_temperature 180(2)
_cell_measurement_theta_max 27.48
_cell_measurement_theta_min 1.00
_cell_volume 1385.75(8)
_computing_cell_refinement 'HKL Scalepack (Otwinowski & Minor 1997)'
_computing_data_collection 'Collect (Nonius B.V. 1998)'
_computing_data_reduction
;
HKL Denzo and Scalepack (Otwinowski & Minor 1997)
;
_computing_publication_material 'SHELXL-97 (Sheldrick 1997)'
_computing_structure_refinement 'SHELXL-97 (Sheldrick 1997)'
_computing_structure_solution 'SIR-92 (Altomare et al. 1994)'
_diffrn_ambient_temperature 180(2)
_diffrn_measured_fraction_theta_full 0.974
_diffrn_measured_fraction_theta_max 0.974
_diffrn_measurement_device_type 'Nonius Kappa CCD'
_diffrn_measurement_method 'Thin slice \w and \f scans'
_diffrn_radiation_source 'fine-focus sealed tube'
_diffrn_radiation_type MoK\a
_diffrn_radiation_wavelength 0.71073
_diffrn_reflns_av_R_equivalents 0.0534
_diffrn_reflns_av_sigmaI/netI 0.0600
_diffrn_reflns_limit_h_max 9
_diffrn_reflns_limit_h_min -8
_diffrn_reflns_limit_k_max 16
_diffrn_reflns_limit_k_min -16
_diffrn_reflns_limit_l_max 20
_diffrn_reflns_limit_l_min -20
_diffrn_reflns_number 14267
_diffrn_reflns_theta_full 27.49
_diffrn_reflns_theta_max 27.49
_diffrn_reflns_theta_min 3.90
_exptl_absorpt_coefficient_mu 0.196
_exptl_absorpt_correction_T_max 1.002
_exptl_absorpt_correction_T_min 0.777
_exptl_absorpt_correction_type multi-scan
_exptl_absorpt_process_details
;
multi-scan from symmetry-related measurements
Sortav (Blessing 1995)
;
_exptl_crystal_colour 'dark red'
_exptl_crystal_density_diffrn 1.397
_exptl_crystal_density_method 'not measured'
_exptl_crystal_description needle
_exptl_crystal_F_000 616
_exptl_crystal_size_max 0.46
_exptl_crystal_size_mid 0.05
_exptl_crystal_size_min 0.02
_refine_diff_density_max 0.526
_refine_diff_density_min -0.845
_refine_diff_density_rms 0.082
_refine_ls_extinction_method none
_refine_ls_goodness_of_fit_ref 1.017
_refine_ls_hydrogen_treatment mixed
_refine_ls_matrix_type full
_refine_ls_number_parameters 404
_refine_ls_number_reflns 6208
_refine_ls_number_restraints 24
_refine_ls_restrained_S_all 1.018
_refine_ls_R_factor_all 0.1147
_refine_ls_R_factor_gt 0.0755
_refine_ls_shift/su_max 0.002
_refine_ls_shift/su_mean 0.000
_refine_ls_structure_factor_coef Fsqd
_refine_ls_weighting_details 'calc w=1/[\s^2^(Fo^2^)+(0.1219P)^2^+1.8119P] where P=(Fo^2^+2Fc^2^)/3'
_refine_ls_weighting_scheme calc
_refine_ls_wR_factor_gt 0.2071
_refine_ls_wR_factor_ref 0.2367
_reflns_number_gt 4150
_reflns_number_total 6208
_reflns_threshold_expression >2sigma(I)
_cod_data_source_file c1cc00053e.txt
_cod_data_source_block dw1048
_cod_original_sg_symbol_H-M P-1
_cod_database_code 7106422

loop_
_symmetry_equiv_pos_as_xyz
'x, y, z'
'-x, -y, -z'

loop_
_atom_site_label
_atom_site_type_symbol
_atom_site_fract_x
_atom_site_fract_y
_atom_site_fract_z
_atom_site_U_iso_or_equiv
_atom_site_adp_type
_atom_site_occupancy
_atom_site_symmetry_multiplicity
_atom_site_calc_flag
_atom_site_refinement_flags
_atom_site_disorder_assembly
_atom_site_disorder_group
Cl1 Cl -0.20155(17) 1.05951(9) 0.83555(7) 0.0570(3) Uani 1 1 d . . .
N1 N -0.1995(4) 1.1427(2) 0.43778(16) 0.0278(6) Uani 1 1 d . . .
C1 C -0.1143(4) 0.8602(3) 0.39901(19) 0.0272(7) Uani 1 1 d . . .
N2 N -0.3719(4) 1.0440(2) 0.59617(16) 0.0267(6) Uani 1 1 d . . .
H2N H -0.4272 1.0133 0.6460 0.032 Uiso 1 1 calc R . .
C2 C -0.1147(4) 0.9708(3) 0.38696(19) 0.0277(7) Uani 1 1 d . . .
H2 H -0.0549 1.0045 0.3333 0.033 Uiso 1 1 calc R . .
N3 N -0.2024(4) 0.6991(2) 0.49471(18) 0.0331(6) Uani 1 1 d . . .
H3A H -0.2552 0.6668 0.5444 0.040 Uiso 1 1 calc R . .
H3B H -0.1477 0.6606 0.4531 0.040 Uiso 1 1 calc R . .
C3 C -0.2008(4) 1.0355(3) 0.45148(19) 0.0260(6) Uani 1 1 d . . .
N4 N -0.0338(4) 0.7992(2) 0.33589(17) 0.0341(6) Uani 1 1 d . . .
H4A H 0.0198 0.8301 0.2858 0.041 Uiso 1 1 calc R . .
H4B H -0.0350 0.7285 0.3449 0.041 Uiso 1 1 calc R . .
C4 C -0.2812(4) 1.2033(2) 0.50188(19) 0.0262(6) Uani 1 1 d . . .
C5 C -0.2804(5) 1.3164(3) 0.4887(2) 0.0329(7) Uani 1 1 d . . .
H5 H -0.2222 1.3505 0.4350 0.040 Uiso 1 1 calc R . .
C6 C -0.3632(5) 1.3771(3) 0.5530(2) 0.0341(7) Uani 1 1 d . . .
H6 H -0.3616 1.4533 0.5437 0.041 Uiso 1 1 calc R . .
C7 C -0.4510(5) 1.3279(3) 0.6332(2) 0.0343(7) Uani 1 1 d . . .
H7 H -0.5095 1.3712 0.6770 0.041 Uiso 1 1 calc R . .
C8 C -0.4525(4) 1.2179(3) 0.6480(2) 0.0310(7) Uani 1 1 d . . .
H8 H -0.5098 1.1851 0.7024 0.037 Uiso 1 1 calc R . .
C9 C -0.3687(4) 1.1530(3) 0.58231(19) 0.0261(6) Uani 1 1 d . . .
C10 C -0.2913(4) 0.9837(3) 0.53437(19) 0.0252(6) Uani 1 1 d . . .
C11 C -0.2900(4) 0.8704(2) 0.54618(19) 0.0269(6) Uani 1 1 d . . .
H11 H -0.3490 0.8362 0.5997 0.032 Uiso 1 1 calc R . .
C12 C -0.2054(4) 0.8076(2) 0.4823(2) 0.0267(6) Uani 1 1 d . . .
N1' N -0.2246(3) 0.5480(2) 1.09965(16) 0.0266(6) Uani 1 1 d . . .
C1' C -0.2307(4) 0.3170(3) 0.9837(2) 0.0269(6) Uani 1 1 d . . .
N2' N -0.2879(4) 0.6527(2) 0.94186(17) 0.0297(6) Uani 1 1 d . . .
C2' C -0.2189(4) 0.3769(3) 1.0481(2) 0.0284(7) Uani 1 1 d . . .
H2' H -0.1992 0.3407 1.1017 0.034 Uiso 1 1 calc R . .
N3' N -0.2691(4) 0.3126(2) 0.83719(18) 0.0374(7) Uani 1 1 d . . .
H3'A H -0.2868 0.3451 0.7872 0.045 Uiso 1 1 calc R . .
H3'B H -0.2576 0.2417 0.8458 0.045 Uiso 1 1 calc R . .
C3' C -0.2355(4) 0.4907(2) 1.03672(19) 0.0251(6) Uani 1 1 d . . .
N4' N -0.2163(4) 0.2076(2) 0.99507(18) 0.0338(6) Uani 1 1 d . . .
H4'A H -0.1991 0.1733 1.0446 0.041 Uiso 1 1 calc R . .
H4'B H -0.2243 0.1709 0.9529 0.041 Uiso 1 1 calc R . .
C4' C -0.2410(4) 0.6584(2) 1.08606(19) 0.0263(6) Uani 1 1 d . . .
C5' C -0.2228(4) 0.7202(3) 1.1503(2) 0.0306(7) Uani 1 1 d . . .
H5' H -0.1970 0.6857 1.2034 0.037 Uiso 1 1 calc R . .
C6' C -0.2421(5) 0.8305(3) 1.1362(2) 0.0345(7) Uani 1 1 d . . .
H6' H -0.2289 0.8722 1.1798 0.041 Uiso 1 1 calc R . .
C7' C -0.2816(5) 0.8830(3) 1.0575(2) 0.0383(8) Uani 1 1 d . . .
H7' H -0.2977 0.9594 1.0492 0.046 Uiso 1 1 calc R . .
C8' C -0.2966(5) 0.8248(3) 0.9936(2) 0.0348(8) Uani 1 1 d . . .
H8' H -0.3214 0.8607 0.9407 0.042 Uiso 1 1 calc R . .
C9' C -0.2751(4) 0.7102(3) 1.0062(2) 0.0281(7) Uani 1 1 d . . .
C10' C -0.2660(4) 0.5446(2) 0.95436(19) 0.0261(6) Uani 1 1 d . . .
C11' C -0.2771(5) 0.4828(3) 0.8894(2) 0.0309(7) Uani 1 1 d . . .
H11' H -0.2974 0.5185 0.8357 0.037 Uiso 1 1 calc R . .
C12' C -0.2596(4) 0.3716(3) 0.9008(2) 0.0282(7) Uani 1 1 d . . .
O10W O 0.1480(4) 0.8990(2) 0.83582(16) 0.0413(6) Uani 1 1 d D . .
H11W H 0.044(6) 0.954(4) 0.853(4) 0.116(6) Uiso 1 1 d D . .
H12W H 0.109(8) 0.845(4) 0.805(4) 0.116(6) Uiso 1 1 d D . .
O20W O -0.4818(4) 0.95039(19) 0.76355(16) 0.0416(6) Uani 1 1 d D . .
H22W H -0.406(6) 1.007(4) 0.773(4) 0.116(6) Uiso 1 1 d D . .
H21W H -0.619(3) 0.960(4) 0.789(4) 0.116(6) Uiso 1 1 d D . .
O30W O 0.0021(3) 0.55301(17) 0.35078(15) 0.0313(5) Uani 1 1 d D . .
H31W H -0.096(6) 0.532(5) 0.327(4) 0.116(6) Uiso 1 1 d D . .
H32W H 0.130(4) 0.521(5) 0.338(4) 0.116(6) Uiso 1 1 d D . .
O40W O -0.3631(3) 0.58839(17) 0.67226(13) 0.0267(5) Uani 1 1 d D . .
H41W H -0.350(8) 0.645(4) 0.705(4) 0.116(6) Uiso 1 1 d D . .
H42W H -0.489(4) 0.569(5) 0.674(4) 0.116(6) Uiso 1 1 d D . .
O50W O -0.2392(4) 0.45047(19) 1.26768(15) 0.0396(6) Uani 1 1 d D . .
H51W H -0.167(9) 0.378(3) 1.270(3) 0.116(6) Uiso 1 1 d D . .
H52W H -0.218(9) 0.484(4) 1.2071(18) 0.116(6) Uiso 1 1 d D . .
O60W O 0.0764(4) 0.75904(19) 0.72678(15) 0.0380(6) Uani 1 1 d D . .
H61W H -0.061(4) 0.744(5) 0.738(3) 0.116(6) Uiso 1 1 d D . .
H62W H 0.118(8) 0.786(5) 0.6654(17) 0.116(6) Uiso 1 1 d D . .
O70W O -0.3127(4) 0.74311(19) 0.77693(15) 0.0379(6) Uani 1 1 d D . .
H71W H -0.381(9) 0.817(3) 0.778(3) 0.116(6) Uiso 1 1 d D . .
H72W H -0.298(9) 0.712(4) 0.8350(19) 0.116(6) Uiso 1 1 d D . .

loop_
_atom_site_aniso_label
_atom_site_aniso_U_11
_atom_site_aniso_U_22
_atom_site_aniso_U_33
_atom_site_aniso_U_23
_atom_site_aniso_U_13
_atom_site_aniso_U_12
Cl1 0.0622(7) 0.0506(6) 0.0564(7) -0.0059(5) -0.0067(5) -0.0052(5)
N1 0.0267(13) 0.0295(14) 0.0266(13) 0.0011(11) -0.0046(10) -0.0059(10)
C1 0.0227(14) 0.0347(17) 0.0249(15) -0.0023(13) -0.0058(12) -0.0048(12)
N2 0.0237(12) 0.0321(14) 0.0225(12) 0.0004(10) -0.0012(10) -0.0040(10)
C2 0.0266(15) 0.0322(16) 0.0230(15) 0.0009(12) -0.0019(12) -0.0065(12)
N3 0.0392(15) 0.0278(14) 0.0304(15) -0.0018(11) -0.0020(12) -0.0038(11)
C3 0.0217(14) 0.0324(16) 0.0237(15) 0.0012(12) -0.0048(11) -0.0055(12)
N4 0.0397(15) 0.0344(15) 0.0263(14) -0.0041(11) -0.0003(11) -0.0040(12)
C4 0.0245(14) 0.0301(16) 0.0249(15) -0.0023(12) -0.0057(12) -0.0047(12)
C5 0.0357(17) 0.0333(17) 0.0299(17) 0.0000(13) -0.0065(13) -0.0064(14)
C6 0.0360(17) 0.0295(17) 0.0382(19) -0.0016(14) -0.0104(14) -0.0047(13)
C7 0.0324(17) 0.0350(18) 0.0365(18) -0.0101(14) -0.0062(14) -0.0006(14)
C8 0.0275(16) 0.0354(18) 0.0287(16) -0.0035(13) -0.0020(12) -0.0018(13)
C9 0.0199(14) 0.0310(16) 0.0269(15) -0.0016(12) -0.0037(11) -0.0020(11)
C10 0.0191(13) 0.0341(16) 0.0219(15) -0.0002(12) -0.0036(11) -0.0035(11)
C11 0.0247(14) 0.0299(16) 0.0248(15) 0.0029(12) -0.0034(11) -0.0056(12)
C12 0.0235(14) 0.0299(16) 0.0268(15) 0.0010(12) -0.0061(12) -0.0049(12)
N1' 0.0226(12) 0.0299(14) 0.0253(13) -0.0011(11) -0.0008(10) -0.0026(10)
C1' 0.0221(14) 0.0295(16) 0.0269(16) 0.0006(12) -0.0019(11) -0.0015(11)
N2' 0.0263(13) 0.0338(15) 0.0276(14) 0.0010(11) -0.0051(10) -0.0003(11)
C2' 0.0271(15) 0.0293(16) 0.0264(16) 0.0029(12) -0.0032(12) -0.0018(12)
N3' 0.0453(17) 0.0381(16) 0.0298(15) -0.0032(12) -0.0103(12) -0.0017(13)
C3' 0.0193(13) 0.0313(16) 0.0226(15) 0.0006(12) -0.0014(11) -0.0014(11)
N4' 0.0422(16) 0.0314(15) 0.0278(14) -0.0016(11) -0.0066(12) -0.0043(12)
C4' 0.0196(14) 0.0288(16) 0.0272(15) -0.0011(12) 0.0020(11) -0.0008(11)
C5' 0.0280(15) 0.0370(18) 0.0256(16) -0.0020(13) -0.0013(12) -0.0060(13)
C6' 0.0325(17) 0.0347(18) 0.0350(18) -0.0091(14) 0.0018(14) -0.0064(14)
C7' 0.0378(18) 0.0288(17) 0.045(2) -0.0027(15) 0.0010(15) -0.0041(14)
C8' 0.0327(17) 0.0336(18) 0.0350(18) 0.0016(14) -0.0030(14) -0.0013(13)
C9' 0.0232(14) 0.0308(16) 0.0274(16) 0.0002(13) -0.0005(12) -0.0013(12)
C10' 0.0204(14) 0.0311(16) 0.0246(15) 0.0016(12) -0.0024(11) -0.0015(11)
C11' 0.0307(16) 0.0365(18) 0.0239(15) 0.0024(13) -0.0059(12) 0.0003(13)
C12' 0.0219(14) 0.0363(17) 0.0253(15) -0.0036(13) -0.0028(12) -0.0005(12)
O10W 0.0504(15) 0.0401(14) 0.0328(13) -0.0043(11) -0.0041(11) -0.0070(11)
O20W 0.0469(15) 0.0336(13) 0.0356(14) 0.0040(11) 0.0062(11) 0.0017(11)
O30W 0.0431(13) 0.0214(11) 0.0349(13) -0.0070(9) -0.0168(10) -0.0051(9)
O40W 0.0313(11) 0.0318(12) 0.0189(10) -0.0079(8) -0.0028(8) -0.0085(9)
O50W 0.0541(15) 0.0322(13) 0.0302(12) 0.0026(10) -0.0074(11) -0.0002(11)
O60W 0.0440(14) 0.0363(13) 0.0293(12) 0.0018(10) 0.0012(10) -0.0053(11)
O70W 0.0467(14) 0.0335(13) 0.0321(13) 0.0038(10) -0.0085(11) -0.0030(10)

loop_
_atom_type_symbol
_atom_type_description
_atom_type_scat_dispersion_real
_atom_type_scat_dispersion_imag
_atom_type_scat_source
C C 0.0033 0.0016 'International Tables Vol C Tables 4.2.6.8 and 6.1.1.4'
H H 0.0000 0.0000 'International Tables Vol C Tables 4.2.6.8 and 6.1.1.4'
N N 0.0061 0.0033 'International Tables Vol C Tables 4.2.6.8 and 6.1.1.4'
Cl Cl 0.1484 0.1585 'International Tables Vol C Tables 4.2.6.8 and 6.1.1.4'
O O 0.0106 0.0060 'International Tables Vol C Tables 4.2.6.8 and 6.1.1.4'

loop_
_geom_angle_atom_site_label_1
_geom_angle_atom_site_label_2
_geom_angle_atom_site_label_3
_geom_angle
_geom_angle_site_symmetry_1
_geom_angle_site_symmetry_3
_geom_angle_publ_flag
C3 N1 C4 119.4(3) . . ?
N4 C1 C2 121.4(3) . . ?
N4 C1 C12 119.5(3) . . ?
C2 C1 C12 119.1(3) . . ?
C10 N2 C9 120.0(3) . . ?
C10 N2 H2N 120.0 . . ?
C9 N2 H2N 120.0 . . ?
C1 C2 C3 122.1(3) . . ?
C1 C2 H2 119.0 . . ?
C3 C2 H2 119.0 . . ?
C12 N3 H3A 120.0 . . ?
C12 N3 H3B 120.0 . . ?
H3A N3 H3B 120.0 . . ?
N1 C3 C2 120.7(3) . . ?
N1 C3 C10 120.2(3) . . ?
C2 C3 C10 119.1(3) . . ?
C1 N4 H4A 120.0 . . ?
C1 N4 H4B 120.0 . . ?
H4A N4 H4B 120.0 . . ?
N1 C4 C5 120.2(3) . . ?
N1 C4 C9 120.3(3) . . ?
C5 C4 C9 119.5(3) . . ?
C6 C5 C4 120.1(3) . . ?
C6 C5 H5 119.9 . . ?
C4 C5 H5 119.9 . . ?
C5 C6 C7 120.8(3) . . ?
C5 C6 H6 119.6 . . ?
C7 C6 H6 119.6 . . ?
C8 C7 C6 120.3(3) . . ?
C8 C7 H7 119.8 . . ?
C6 C7 H7 119.8 . . ?
C7 C8 C9 120.1(3) . . ?
C7 C8 H8 120.0 . . ?
C9 C8 H8 120.0 . . ?
N2 C9 C8 120.4(3) . . ?
N2 C9 C4 120.4(3) . . ?
C8 C9 C4 119.2(3) . . ?
N2 C10 C11 121.9(3) . . ?
N2 C10 C3 119.6(3) . . ?
C11 C10 C3 118.5(3) . . ?
C12 C11 C10 122.0(3) . . ?
C12 C11 H11 119.0 . . ?
C10 C11 H11 119.0 . . ?
N3 C12 C11 121.5(3) . . ?
N3 C12 C1 119.2(3) . . ?
C11 C12 C1 119.3(3) . . ?
C3' N1' C4' 119.5(3) . . ?
N4' C1' C2' 121.6(3) . . ?
N4' C1' C12' 118.7(3) . . ?
C2' C1' C12' 119.7(3) . . ?
C10' N2' C9' 119.0(3) . . ?
C1' C2' C3' 121.7(3) . . ?
C1' C2' H2' 119.2 . . ?
C3' C2' H2' 119.2 . . ?
C12' N3' H3'A 120.0 . . ?
C12' N3' H3'B 120.0 . . ?
H3'A N3' H3'B 120.0 . . ?
N1' C3' C2' 121.2(3) . . ?
N1' C3' C10' 120.4(3) . . ?
C2' C3' C10' 118.4(3) . . ?
C1' N4' H4'A 120.0 . . ?
C1' N4' H4'B 120.0 . . ?
H4'A N4' H4'B 120.0 . . ?
N1' C4' C5' 120.5(3) . . ?
N1' C4' C9' 119.7(3) . . ?
C5' C4' C9' 119.8(3) . . ?
C6' C5' C4' 119.9(3) . . ?
C6' C5' H5' 120.0 . . ?
C4' C5' H5' 120.0 . . ?
C5' C6' C7' 120.6(3) . . ?
C5' C6' H6' 119.7 . . ?
C7' C6' H6' 119.7 . . ?
C8' C7' C6' 120.6(3) . . ?
C8' C7' H7' 119.7 . . ?
C6' C7' H7' 119.7 . . ?
C7' C8' C9' 119.9(3) . . ?
C7' C8' H8' 120.1 . . ?
C9' C8' H8' 120.1 . . ?
N2' C9' C4' 121.3(3) . . ?
N2' C9' C8' 119.6(3) . . ?
C4' C9' C8' 119.1(3) . . ?
N2' C10' C11' 120.5(3) . . ?
N2' C10' C3' 120.1(3) . . ?
C11' C10' C3' 119.4(3) . . ?
C12' C11' C10' 121.9(3) . . ?
C12' C11' H11' 119.0 . . ?
C10' C11' H11' 119.0 . . ?
N3' C12' C11' 121.5(3) . . ?
N3' C12' C1' 119.6(3) . . ?
C11' C12' C1' 118.9(3) . . ?
H11W O10W H12W 113(3) . . ?
H22W O20W H21W 114(2) . . ?
H31W O30W H32W 121(3) . . ?
H41W O40W H42W 117(3) . . ?
H51W O50W H52W 108(3) . . ?
H61W O60W H62W 110(3) . . ?
H71W O70W H72W 111(3) . . ?

loop_
_geom_bond_atom_site_label_1
_geom_bond_atom_site_label_2
_geom_bond_distance
_geom_bond_site_symmetry_2
_geom_bond_publ_flag
N1 C3 1.336(4) . ?
N1 C4 1.361(4) . ?
C1 N4 1.351(4) . ?
C1 C2 1.376(4) . ?
C1 C12 1.473(4) . ?
N2 C10 1.329(4) . ?
N2 C9 1.359(4) . ?
N2 H2N 0.8800 . ?
C2 C3 1.405(4) . ?
C2 H2 0.9500 . ?
N3 C12 1.349(4) . ?
N3 H3A 0.8800 . ?
N3 H3B 0.8800 . ?
C3 C10 1.463(4) . ?
N4 H4A 0.8800 . ?
N4 H4B 0.8800 . ?
C4 C5 1.408(4) . ?
C4 C9 1.419(4) . ?
C5 C6 1.366(5) . ?
C5 H5 0.9500 . ?
C6 C7 1.411(5) . ?
C6 H6 0.9500 . ?
C7 C8 1.371(5) . ?
C7 H7 0.9500 . ?
C8 C9 1.416(4) . ?
C8 H8 0.9500 . ?
C10 C11 1.409(4) . ?
C11 C12 1.380(4) . ?
C11 H11 0.9500 . ?
N1' C3' 1.332(4) . ?
N1' C4' 1.370(4) . ?
C1' N4' 1.358(4) . ?
C1' C2' 1.374(5) . ?
C1' C12' 1.461(4) . ?
N2' C10' 1.342(4) . ?
N2' C9' 1.357(4) . ?
C2' C3' 1.412(4) . ?
C2' H2' 0.9500 . ?
N3' C12' 1.353(4) . ?
N3' H3'A 0.8800 . ?
N3' H3'B 0.8800 . ?
C3' C10' 1.454(4) . ?
N4' H4'A 0.8800 . ?
N4' H4'B 0.8800 . ?
C4' C5' 1.401(5) . ?
C4' C9' 1.417(4) . ?
C5' C6' 1.370(5) . ?
C5' H5' 0.9500 . ?
C6' C7' 1.416(5) . ?
C6' H6' 0.9500 . ?
C7' C8' 1.359(5) . ?
C7' H7' 0.9500 . ?
C8' C9' 1.423(5) . ?
C8' H8' 0.9500 . ?
C10' C11' 1.397(5) . ?
C11' C12' 1.380(5) . ?
C11' H11' 0.9500 . ?
O10W H11W 0.981(19) . ?
O10W H12W 0.978(19) . ?
O20W H22W 0.978(14) . ?
O20W H21W 0.979(14) . ?
O30W H31W 0.937(19) . ?
O30W H32W 0.950(19) . ?
O40W H41W 0.961(19) . ?
O40W H42W 0.939(19) . ?
O50W H51W 0.999(19) . ?
O50W H52W 0.999(19) . ?
O60W H61W 0.99(2) . ?
O60W H62W 0.999(19) . ?
O70W H71W 1.005(19) . ?
O70W H72W 0.985(19) . ?
